data_4036526
loop_
_publ_author_name
'R\"udiger, Elias C'
'Rominger, Frank'
'Steuer, Lena'
'Bunz, Uwe H. F.'

_publ_section_title
;
 Synthesis of Substituted Trinaphthylenes.
;
_journal_issue 1
_journal_name_full 'The Journal of organic chemistry'
_journal_page_first 193
_journal_page_last 196
_journal_paper_doi 10.1021/acs.joc.5b02481
_journal_volume 81
_journal_year 2016
_chemical_formula_sum 'C56 H70 Cl4 O6'
_chemical_formula_weight 980.92
_chemical_name_common '5 in paper'
_space_group_crystal_system triclinic
_space_group_IT_number 2
_space_group_name_Hall '-P 1'
_space_group_name_H-M_alt 'P -1'
_atom_sites_solution_hydrogens geom
_audit_creation_method SHELXL-2014/7
_cell_angle_alpha 87.9604(15)
_cell_angle_beta 82.6490(14)
_cell_angle_gamma 81.3905(15)
_cell_formula_units_Z 2
_cell_length_a 8.5192(7)
_cell_length_b 15.3684(13)
_cell_length_c 20.3850(17)
_cell_measurement_reflns_used 4786
_cell_measurement_temperature 200(2)
_cell_measurement_theta_max 30.41
_cell_measurement_theta_min 2.40
_cell_volume 2616.8(4)
_computing_cell_refinement 'Bruker SAINT'
_computing_data_collection 'Bruker APEX2'
_computing_data_reduction 'Bruker SAINT'
_computing_molecular_graphics 'Bruker SHELXTL'
_computing_publication_material 'Bruker SHELXTL'
_computing_structure_refinement 'SHELXL-2014/7 (Sheldrick, 2014)'
_computing_structure_solution 'SHELXS-97 (Sheldrick 2008)'
_diffrn_ambient_temperature 200(2)
_diffrn_measured_fraction_theta_full 1.000
_diffrn_measured_fraction_theta_max 1.000
_diffrn_measurement_device_type 'Bruker APEX-II Quazar area detector'
_diffrn_measurement_method '\f and \w scans'
_diffrn_radiation_type MoK\a
_diffrn_radiation_wavelength 0.71073
_diffrn_reflns_av_R_equivalents 0.0663
_diffrn_reflns_av_unetI/netI 0.0728
_diffrn_reflns_Laue_measured_fraction_full 1.000
_diffrn_reflns_Laue_measured_fraction_max 1.000
_diffrn_reflns_limit_h_max 10
_diffrn_reflns_limit_h_min -10
_diffrn_reflns_limit_k_max 19
_diffrn_reflns_limit_k_min -19
_diffrn_reflns_limit_l_max 25
_diffrn_reflns_limit_l_min -25
_diffrn_reflns_number 36103
_diffrn_reflns_point_group_measured_fraction_full 1.000
_diffrn_reflns_point_group_measured_fraction_max 1.000
_diffrn_reflns_theta_full 25.242
_diffrn_reflns_theta_max 26.372
_diffrn_reflns_theta_min 1.007
_diffrn_source 'ImuS microsource'
_exptl_absorpt_coefficient_mu 0.275
_exptl_absorpt_correction_T_max 0.9604
_exptl_absorpt_correction_T_min 0.8900
_exptl_absorpt_correction_type multi-scan
_exptl_absorpt_process_details
;
Sheldrick, G. M. (2008). <i>SADABS</i>. University of G\"ottingen, Germany.
;
_exptl_crystal_colour brown
_exptl_crystal_density_diffrn 1.245
_exptl_crystal_description plate
_exptl_crystal_F_000 1044
_exptl_crystal_size_max 0.250
_exptl_crystal_size_mid 0.120
_exptl_crystal_size_min 0.020
_refine_diff_density_max 0.440
_refine_diff_density_min -0.491
_refine_diff_density_rms 0.055
_refine_ls_extinction_method none
_refine_ls_goodness_of_fit_ref 1.025
_refine_ls_hydrogen_treatment constr
_refine_ls_matrix_type full
_refine_ls_number_parameters 641
_refine_ls_number_reflns 10714
_refine_ls_number_restraints 1072
_refine_ls_restrained_S_all 0.984
_refine_ls_R_factor_all 0.1203
_refine_ls_R_factor_gt 0.0644
_refine_ls_shift/su_max 0.001
_refine_ls_shift/su_mean 0.000
_refine_ls_structure_factor_coef Fsqd
_refine_ls_weighting_details 'w=1/[\s^2^(Fo^2^)+(0.0550P)^2^+1.8833P] where P=(Fo^2^+2Fc^2^)/3'
_refine_ls_weighting_scheme calc
_refine_ls_wR_factor_gt 0.1374
_refine_ls_wR_factor_ref 0.1649
_reflns_Friedel_coverage 0.000
_reflns_number_gt 6187
_reflns_number_total 10714
_reflns_threshold_expression 'I > 2\s(I)'
_cod_data_source_file ELR8.CIF
_cod_data_source_block elr8
_cod_database_code 4036526
_shelx_shelxl_version_number 2014/7
_shelx_space_group_comment
; 
The symmetry employed for this shelxl refinement is uniquely defined 
by the following loop, which should always be used as a source of 
symmetry information in preference to the above space-group names. 
They are only intended as comments. 
;
_shelx_estimated_absorpt_t_min 0.934
_shelx_estimated_absorpt_t_max 0.995

loop_
_space_group_symop_operation_xyz
'x, y, z'
'-x, -y, -z'

loop_
_atom_site_label
_atom_site_type_symbol
_atom_site_fract_x
_atom_site_fract_y
_atom_site_fract_z
_atom_site_U_iso_or_equiv
_atom_site_adp_type
_atom_site_occupancy
_atom_site_site_symmetry_order
_atom_site_calc_flag
_atom_site_refinement_flags_posn
_atom_site_refinement_flags_adp
_atom_site_refinement_flags_occupancy
_atom_site_disorder_assembly
_atom_site_disorder_group
C11 C 0.3640(3) 0.74182(17) 0.33932(13) 0.0215(6) Uani 1 1 d D U . . .
C12 C 0.2767(3) 0.75502(18) 0.28608(13) 0.0239(6) Uani 1 1 d D U . . .
H12 H 0.3275 0.7362 0.2437 0.029 Uiso 1 1 calc R U . . .
C13 C 0.1160(3) 0.79508(17) 0.29218(13) 0.0228(6) Uani 1 1 d D U . . .
C14 C 0.0271(3) 0.81000(18) 0.23721(14) 0.0261(6) Uani 1 1 d D U . . .
H14 H 0.0767 0.7922 0.1944 0.031 Uiso 1 1 calc R U . . .
C15 C -0.1277(3) 0.84937(18) 0.24519(13) 0.0244(6) Uani 1 1 d D U . . .
C16 C -0.2037(3) 0.87758(18) 0.30949(14) 0.0270(6) Uani 1 1 d D U . . .
C17 C -0.1218(3) 0.86341(18) 0.36292(14) 0.0269(6) Uani 1 1 d D U . . .
H17 H -0.1731 0.8818 0.4054 0.032 Uiso 1 1 calc R U . . .
C18 C 0.0401(3) 0.82127(17) 0.35580(13) 0.0235(6) Uani 1 1 d D U . . .
C19 C 0.1284(3) 0.80674(18) 0.40941(14) 0.0258(6) Uani 1 1 d D U . . .
H19 H 0.0766 0.8233 0.4522 0.031 Uiso 1 1 calc R U . . .
C20 C 0.2883(3) 0.76916(17) 0.40316(13) 0.0220(6) Uani 1 1 d D U . . .
C21 C 0.3806(3) 0.76016(17) 0.46018(13) 0.0224(6) Uani 1 1 d D U . . .
C22 C 0.3132(3) 0.79170(18) 0.52179(13) 0.0244(6) Uani 1 1 d D U . . .
H22 H 0.2042 0.8180 0.5271 0.029 Uiso 1 1 calc R U . . .
C23 C 0.3977(3) 0.78671(17) 0.57667(13) 0.0229(6) Uani 1 1 d D U . . .
C24 C 0.3271(3) 0.82136(18) 0.63931(13) 0.0261(6) Uani 1 1 d D U . . .
H24 H 0.2186 0.8486 0.6447 0.031 Uiso 1 1 calc R U . . .
C25 C 0.4131(3) 0.81589(18) 0.69145(13) 0.0247(6) Uani 1 1 d D U . . .
C26 C 0.5779(3) 0.77463(18) 0.68382(13) 0.0249(6) Uani 1 1 d D U . . .
C27 C 0.6477(3) 0.74131(19) 0.62445(13) 0.0272(6) Uani 1 1 d D U . . .
H27 H 0.7561 0.7140 0.6199 0.033 Uiso 1 1 calc R U . . .
C28 C 0.5599(3) 0.74678(18) 0.56881(13) 0.0237(6) Uani 1 1 d D U . . .
C29 C 0.6282(3) 0.71506(18) 0.50645(13) 0.0254(6) Uani 1 1 d D U . . .
H29 H 0.7370 0.6884 0.5011 0.030 Uiso 1 1 calc R U . . .
C30 C 0.5443(3) 0.72084(17) 0.45226(13) 0.0223(6) Uani 1 1 d D U . . .
C31 C 0.6214(3) 0.68838(17) 0.38649(13) 0.0220(6) Uani 1 1 d D U . . .
C32 C 0.7796(3) 0.64907(18) 0.37689(13) 0.0236(6) Uani 1 1 d D U . . .
H32 H 0.8377 0.6409 0.4140 0.028 Uiso 1 1 calc R U . . .
C33 C 0.8581(3) 0.62080(17) 0.31490(13) 0.0227(6) Uani 1 1 d D U . . .
C34 C 1.0213(3) 0.58153(18) 0.30589(14) 0.0263(6) Uani 1 1 d D U . . .
H34 H 1.0797 0.5724 0.3428 0.032 Uiso 1 1 calc R U . . .
C35 C 1.0942(3) 0.55690(18) 0.24460(13) 0.0253(6) Uani 1 1 d D U . . .
C36 C 1.0069(3) 0.57033(19) 0.18838(14) 0.0280(7) Uani 1 1 d D U . . .
C37 C 0.8499(3) 0.60595(19) 0.19669(14) 0.0280(7) Uani 1 1 d D U . . .
H37 H 0.7920 0.6133 0.1595 0.034 Uiso 1 1 calc R U . . .
C38 C 0.7707(3) 0.63241(18) 0.26014(13) 0.0235(6) Uani 1 1 d D U . . .
C39 C 0.6105(3) 0.67166(18) 0.26975(14) 0.0248(6) Uani 1 1 d D U . . .
H39 H 0.5521 0.6791 0.2328 0.030 Uiso 1 1 calc R U . . .
C40 C 0.5333(3) 0.70012(17) 0.33095(13) 0.0211(6) Uani 1 1 d D U . . .
O40 O -0.2233(2) 0.86577(13) 0.19584(9) 0.0305(5) Uani 1 1 d D U . . .
C41 C -0.1546(3) 0.8379(2) 0.13073(14) 0.0336(7) Uani 1 1 d D U . . .
H41A H -0.1096 0.7747 0.1316 0.040 Uiso 1 1 calc R U . . .
H41B H -0.0673 0.8719 0.1141 0.040 Uiso 1 1 calc R U . . .
C42 C -0.2858(3) 0.8534(2) 0.08623(15) 0.0344(7) Uani 1 1 d D U . . .
H42A H -0.3303 0.9168 0.0866 0.041 Uiso 1 1 calc R U . . .
H42B H -0.2388 0.8384 0.0404 0.041 Uiso 1 1 calc R U . . .
C43 C -0.4206(4) 0.8003(2) 0.10648(17) 0.0457(9) Uani 1 1 d D U . . .
H43A H -0.4665 0.8146 0.1526 0.055 Uiso 1 1 calc R U . . .
H43B H -0.3764 0.7369 0.1054 0.055 Uiso 1 1 calc R U . . .
C44 C -0.5535(4) 0.8170(3) 0.06248(19) 0.0578(11) Uani 1 1 d D U . . .
H44A H -0.6367 0.7808 0.0781 0.087 Uiso 1 1 calc R U . . .
H44B H -0.5999 0.8793 0.0641 0.087 Uiso 1 1 calc R U . . .
H44C H -0.5097 0.8016 0.0169 0.087 Uiso 1 1 calc R U . . .
O50 O -0.3574(2) 0.91869(13) 0.31066(9) 0.0308(5) Uani 1 1 d D U . . .
C51 C -0.4380(3) 0.94772(19) 0.37391(14) 0.0286(7) Uani 1 1 d D U . . .
H51A H -0.3817 0.9917 0.3918 0.034 Uiso 1 1 calc R U . . .
H51B H -0.4397 0.8973 0.4055 0.034 Uiso 1 1 calc R U . . .
C52 C -0.6069(3) 0.98814(19) 0.36468(15) 0.0304(7) Uani 1 1 d D U . . .
H52A H -0.6608 0.9438 0.3458 0.036 Uiso 1 1 calc R U . . .
H52B H -0.6032 1.0381 0.3327 0.036 Uiso 1 1 calc R U . . .
C53 C -0.7031(4) 1.0205(2) 0.42899(16) 0.0411(8) Uani 1 1 d D U . . .
H53A H -0.6506 1.0658 0.4473 0.049 Uiso 1 1 calc R U . . .
H53B H -0.7046 0.9709 0.4613 0.049 Uiso 1 1 calc R U . . .
C54 C -0.8751(4) 1.0595(3) 0.4200(2) 0.0607(11) Uani 1 1 d D U . . .
H54A H -0.9329 1.0795 0.4627 0.091 Uiso 1 1 calc R U . . .
H54B H -0.8743 1.1094 0.3888 0.091 Uiso 1 1 calc R U . . .
H54C H -0.9283 1.0145 0.4027 0.091 Uiso 1 1 calc R U . . .
O60 O 0.3594(2) 0.84625(13) 0.75348(9) 0.0304(5) Uani 1 1 d D U . . .
C61 C 0.1969(3) 0.8889(2) 0.76488(14) 0.0336(7) Uani 1 1 d D U . . .
H61A H 0.1230 0.8478 0.7564 0.040 Uiso 1 1 calc R U . . .
H61B H 0.1807 0.9406 0.7348 0.040 Uiso 1 1 calc R U . . .
C62 C 0.1643(4) 0.9176(2) 0.83595(14) 0.0370(8) Uani 1 1 d D U . . .
H62A H 0.2392 0.9588 0.8429 0.044 Uiso 1 1 calc R U . . .
H62B H 0.0546 0.9506 0.8434 0.044 Uiso 1 1 calc R U . . .
C63 C 0.1792(4) 0.8448(2) 0.88724(15) 0.0449(9) Uani 1 1 d D U . . .
H63A H 0.2923 0.8170 0.8848 0.054 Uiso 1 1 calc R U . . .
H63B H 0.1149 0.7992 0.8776 0.054 Uiso 1 1 calc R U . . .
C64 C 0.1222(5) 0.8790(3) 0.95695(17) 0.0711(13) Uani 1 1 d D U . . .
H64A H 0.1335 0.8301 0.9890 0.107 Uiso 1 1 calc R U . . .
H64B H 0.1870 0.9233 0.9669 0.107 Uiso 1 1 calc R U . . .
H64C H 0.0096 0.9056 0.9597 0.107 Uiso 1 1 calc R U . . .
O70 O 0.6495(2) 0.77394(13) 0.73984(9) 0.0319(5) Uani 1 1 d D U . . .
C71 C 0.8088(3) 0.7274(2) 0.73907(14) 0.0331(7) Uani 1 1 d D U . . .
H71A H 0.8837 0.7545 0.7062 0.040 Uiso 1 1 calc R U . . .
H71B H 0.8122 0.6651 0.7273 0.040 Uiso 1 1 calc R U . . .
C72 C 0.8543(3) 0.7333(2) 0.80764(14) 0.0346(7) Uani 1 1 d D U . . .
H72A H 0.8498 0.7960 0.8182 0.042 Uiso 1 1 calc R U . . .
H72B H 0.9662 0.7045 0.8081 0.042 Uiso 1 1 calc R U . . .
C73 C 0.7483(4) 0.6910(2) 0.86112(15) 0.0403(8) Uani 1 1 d D U . . .
H73A H 0.6369 0.7215 0.8626 0.048 Uiso 1 1 calc R U . . .
H73B H 0.7490 0.6287 0.8502 0.048 Uiso 1 1 calc R U . . .
C74 C 0.8039(5) 0.6954(3) 0.92845(17) 0.0613(11) Uani 1 1 d D U . . .
H74A H 0.7330 0.6676 0.9617 0.092 Uiso 1 1 calc R U . . .
H74B H 0.9134 0.6644 0.9274 0.092 Uiso 1 1 calc R U . . .
H74C H 0.8014 0.7571 0.9398 0.092 Uiso 1 1 calc R U . . .
O80 O 1.2493(2) 0.51847(14) 0.22990(9) 0.0333(5) Uani 1 1 d D U . . .
C81 C 1.3419(3) 0.49997(19) 0.28388(14) 0.0279(7) Uani 1 1 d D U . . .
H81A H 1.2887 0.4625 0.3176 0.034 Uiso 1 1 calc R U . . .
H81B H 1.3533 0.5554 0.3049 0.034 Uiso 1 1 calc R U . . .
C82 C 1.5039(3) 0.4529(2) 0.25648(15) 0.0309(7) Uani 1 1 d D U . . .
H82A H 1.5538 0.4902 0.2217 0.037 Uiso 1 1 calc R U . . .
H82B H 1.4906 0.3975 0.2359 0.037 Uiso 1 1 calc R U . . .
C83 C 1.6135(3) 0.4319(2) 0.30965(15) 0.0331(7) Uani 1 1 d D U . . .
H83A H 1.5645 0.3938 0.3441 0.040 Uiso 1 1 calc R U . . .
H83B H 1.6255 0.4872 0.3307 0.040 Uiso 1 1 calc R U . . .
C84 C 1.7779(3) 0.3857(2) 0.28163(18) 0.0447(9) Uani 1 1 d D U . . .
H84A H 1.8453 0.3732 0.3173 0.067 Uiso 1 1 calc R U . . .
H84B H 1.7667 0.3304 0.2614 0.067 Uiso 1 1 calc R U . . .
H84C H 1.8276 0.4238 0.2481 0.067 Uiso 1 1 calc R U . . .
O90 O 1.0988(17) 0.5527(13) 0.1289(5) 0.034(3) Uani 0.484(6) 1 d D U P A 1
C91 C 1.0209(8) 0.5631(5) 0.0709(3) 0.044(2) Uani 0.484(6) 1 d D U P A 1
H91A H 0.9672 0.6246 0.0672 0.053 Uiso 0.484(6) 1 calc R U P A 1
H91B H 0.9384 0.5237 0.0736 0.053 Uiso 0.484(6) 1 calc R U P A 1
C92 C 1.1417(9) 0.5414(6) 0.0106(4) 0.045(2) Uani 0.484(6) 1 d D U P A 1
H92A H 1.2084 0.4843 0.0181 0.054 Uiso 0.484(6) 1 calc R U P A 1
H92B H 1.0846 0.5353 -0.0280 0.054 Uiso 0.484(6) 1 calc R U P A 1
C93 C 1.2466(13) 0.6102(7) -0.0043(5) 0.070(3) Uani 0.484(6) 1 d D U P A 1
H93A H 1.3146 0.6102 0.0316 0.084 Uiso 0.484(6) 1 calc R U P A 1
H93B H 1.1790 0.6684 -0.0051 0.084 Uiso 0.484(6) 1 calc R U P A 1
C94 C 1.355(3) 0.5970(13) -0.0709(8) 0.100(5) Uani 0.484(6) 1 d D U P A 1
H94A H 1.4212 0.6442 -0.0780 0.150 Uiso 0.484(6) 1 calc R U P A 1
H94B H 1.4242 0.5400 -0.0702 0.150 Uiso 0.484(6) 1 calc R U P A 1
H94C H 1.2886 0.5983 -0.1069 0.150 Uiso 0.484(6) 1 calc R U P A 1
C1 C 1.2549(4) 0.5634(2) 0.53269(17) 0.0462(9) Uani 1 1 d D U . . .
H1A H 1.2720 0.5134 0.5643 0.055 Uiso 1 1 calc R U . . .
H1B H 1.3208 0.6079 0.5427 0.055 Uiso 1 1 calc R U . . .
Cl1 Cl 1.05340(14) 0.60955(11) 0.54320(7) 0.1002(5) Uani 1 1 d D U . . .
Cl2 Cl 1.31732(13) 0.52620(7) 0.45202(5) 0.0634(3) Uani 1 1 d D U . . .
C2 C 0.5905(4) 0.9687(2) 0.81792(18) 0.0471(9) Uani 1 1 d . U . . .
H2A H 0.5922 0.9183 0.7888 0.056 Uiso 1 1 calc R U . . .
H2B H 0.4942 1.0116 0.8120 0.056 Uiso 1 1 calc R U . . .
Cl3 Cl 0.76051(12) 1.01814(8) 0.79481(6) 0.0748(4) Uani 1 1 d . U . . .
Cl4 Cl 0.57946(13) 0.93146(7) 0.90110(5) 0.0645(3) Uani 1 1 d . U . . .
O90B O 1.0765(17) 0.5382(12) 0.1278(5) 0.034(3) Uani 0.516(6) 1 d D U P A 2
C91B C 1.1892(9) 0.5918(5) 0.0967(3) 0.053(2) Uani 0.516(6) 1 d D U P A 2
H91C H 1.2875 0.5831 0.1187 0.064 Uiso 0.516(6) 1 calc R U P A 2
H91D H 1.1427 0.6548 0.0990 0.064 Uiso 0.516(6) 1 calc R U P A 2
C92B C 1.2270(13) 0.5633(7) 0.0254(4) 0.070(3) Uani 0.516(6) 1 d D U P A 2
H92C H 1.2681 0.4995 0.0249 0.084 Uiso 0.516(6) 1 calc R U P A 2
H92D H 1.1262 0.5717 0.0051 0.084 Uiso 0.516(6) 1 calc R U P A 2
C93B C 1.3434(17) 0.6094(8) -0.0160(5) 0.095(4) Uani 0.516(6) 1 d D U P A 2
H93C H 1.4450 0.6022 0.0038 0.113 Uiso 0.516(6) 1 calc R U P A 2
H93D H 1.3020 0.6731 -0.0179 0.113 Uiso 0.516(6) 1 calc R U P A 2
C94B C 1.375(3) 0.5725(17) -0.0864(8) 0.143(9) Uani 0.516(6) 1 d D U P A 2
H94D H 1.4525 0.6038 -0.1135 0.214 Uiso 0.516(6) 1 calc R U P A 2
H94E H 1.4170 0.5096 -0.0845 0.214 Uiso 0.516(6) 1 calc R U P A 2
H94F H 1.2743 0.5803 -0.1061 0.214 Uiso 0.516(6) 1 calc R U P A 2

loop_
_atom_site_aniso_label
_atom_site_aniso_U_11
_atom_site_aniso_U_22
_atom_site_aniso_U_33
_atom_site_aniso_U_23
_atom_site_aniso_U_13
_atom_site_aniso_U_12
C11 0.0197(13) 0.0198(14) 0.0252(15) -0.0002(11) -0.0039(11) -0.0026(11)
C12 0.0219(13) 0.0281(16) 0.0211(14) -0.0033(11) -0.0038(11) 0.0003(11)
C13 0.0212(13) 0.0224(15) 0.0249(15) 0.0022(11) -0.0030(11) -0.0042(11)
C14 0.0232(14) 0.0289(16) 0.0262(15) -0.0007(12) -0.0065(12) -0.0013(12)
C15 0.0226(14) 0.0251(15) 0.0268(15) 0.0013(12) -0.0095(12) -0.0030(11)
C16 0.0201(13) 0.0281(16) 0.0323(16) -0.0007(12) -0.0048(12) -0.0007(11)
C17 0.0223(14) 0.0318(17) 0.0252(15) -0.0013(12) -0.0030(12) 0.0005(12)
C18 0.0211(13) 0.0232(15) 0.0261(15) 0.0004(11) -0.0035(11) -0.0030(11)
C19 0.0229(14) 0.0305(16) 0.0232(15) -0.0015(12) -0.0027(11) -0.0011(12)
C20 0.0204(13) 0.0235(15) 0.0223(14) 0.0009(11) -0.0037(11) -0.0032(11)
C21 0.0217(13) 0.0241(15) 0.0222(14) 0.0016(11) -0.0045(11) -0.0047(11)
C22 0.0189(13) 0.0256(15) 0.0277(15) 0.0011(12) -0.0035(11) 0.0009(11)
C23 0.0215(13) 0.0232(15) 0.0245(15) 0.0004(11) -0.0040(11) -0.0039(11)
C24 0.0199(14) 0.0291(16) 0.0276(15) -0.0021(12) -0.0018(12) 0.0015(12)
C25 0.0260(14) 0.0260(15) 0.0222(15) -0.0056(11) -0.0030(11) -0.0034(11)
C26 0.0239(14) 0.0278(16) 0.0236(15) -0.0036(12) -0.0066(11) -0.0021(11)
C27 0.0199(14) 0.0336(17) 0.0283(16) -0.0024(12) -0.0061(12) -0.0019(12)
C28 0.0218(13) 0.0231(15) 0.0262(15) 0.0002(11) -0.0039(11) -0.0019(11)
C29 0.0196(14) 0.0288(16) 0.0261(15) -0.0018(12) -0.0023(11) 0.0021(12)
C30 0.0218(13) 0.0230(15) 0.0219(14) 0.0013(11) -0.0020(11) -0.0037(11)
C31 0.0214(13) 0.0211(15) 0.0232(14) 0.0022(11) -0.0020(11) -0.0029(11)
C32 0.0217(13) 0.0248(15) 0.0251(15) -0.0002(11) -0.0062(11) -0.0032(11)
C33 0.0209(13) 0.0221(15) 0.0247(15) 0.0010(11) -0.0023(11) -0.0020(11)
C34 0.0222(14) 0.0311(17) 0.0252(15) -0.0010(12) -0.0059(12) 0.0000(12)
C35 0.0196(13) 0.0275(16) 0.0268(15) -0.0023(12) -0.0025(11) 0.0028(11)
C36 0.0293(15) 0.0297(16) 0.0227(14) -0.0040(12) -0.0037(12) 0.0046(12)
C37 0.0275(15) 0.0325(17) 0.0227(15) 0.0013(12) -0.0060(12) 0.0015(12)
C38 0.0249(14) 0.0241(15) 0.0213(14) 0.0008(11) -0.0032(11) -0.0031(11)
C39 0.0228(14) 0.0267(16) 0.0244(15) 0.0016(12) -0.0069(11) 0.0005(11)
C40 0.0191(13) 0.0237(15) 0.0206(14) 0.0015(11) -0.0050(11) -0.0021(11)
O40 0.0253(10) 0.0413(13) 0.0240(11) -0.0024(9) -0.0086(9) 0.0031(9)
C41 0.0309(16) 0.0385(19) 0.0292(17) -0.0039(13) -0.0057(13) 0.0047(13)
C42 0.0343(16) 0.0431(19) 0.0257(16) -0.0011(14) -0.0118(13) 0.0014(14)
C43 0.045(2) 0.051(2) 0.044(2) 0.0023(17) -0.0202(16) -0.0058(16)
C44 0.048(2) 0.067(3) 0.064(3) -0.007(2) -0.027(2) -0.0071(19)
O50 0.0191(10) 0.0406(13) 0.0301(11) -0.0010(9) -0.0050(8) 0.0052(8)
C51 0.0216(14) 0.0327(17) 0.0302(16) 0.0006(13) -0.0032(12) 0.0001(12)
C52 0.0237(14) 0.0264(16) 0.0388(18) 0.0048(13) -0.0020(13) 0.0004(12)
C53 0.0327(17) 0.0362(19) 0.050(2) -0.0047(15) 0.0052(15) 0.0031(14)
C54 0.040(2) 0.051(2) 0.082(3) -0.007(2) 0.0100(19) 0.0082(17)
O60 0.0238(10) 0.0424(13) 0.0239(11) -0.0095(9) -0.0049(8) 0.0024(9)
C61 0.0252(15) 0.0428(19) 0.0310(17) -0.0048(14) -0.0045(13) 0.0025(13)
C62 0.0269(16) 0.048(2) 0.0341(18) -0.0115(14) -0.0012(13) 0.0023(14)
C63 0.0413(19) 0.060(2) 0.0341(19) -0.0028(16) -0.0045(15) -0.0111(17)
C64 0.064(3) 0.113(4) 0.033(2) -0.005(2) 0.0004(19) -0.007(3)
O70 0.0252(10) 0.0452(13) 0.0243(11) -0.0117(9) -0.0094(9) 0.0055(9)
C71 0.0202(14) 0.0451(19) 0.0326(17) -0.0095(14) -0.0058(12) 0.0037(13)
C72 0.0263(16) 0.0447(19) 0.0317(17) -0.0110(14) -0.0101(13) 0.0066(13)
C73 0.048(2) 0.038(2) 0.0333(18) -0.0028(14) -0.0092(15) 0.0013(15)
C74 0.080(3) 0.066(3) 0.037(2) -0.0016(18) -0.018(2) 0.003(2)
O80 0.0193(10) 0.0492(14) 0.0283(11) -0.0079(9) -0.0047(8) 0.0082(9)
C81 0.0216(14) 0.0332(17) 0.0297(16) -0.0033(13) -0.0084(12) -0.0011(12)
C82 0.0247(14) 0.0330(17) 0.0337(17) -0.0057(13) -0.0025(13) 0.0006(12)
C83 0.0224(15) 0.0343(18) 0.0422(19) 0.0054(14) -0.0066(13) -0.0015(13)
C84 0.0228(16) 0.045(2) 0.063(2) 0.0090(17) -0.0042(16) 0.0018(14)
O90 0.031(4) 0.043(6) 0.025(3) -0.006(3) -0.003(3) 0.006(4)
C91 0.041(4) 0.062(5) 0.027(3) -0.007(3) -0.004(3) 0.000(3)
C92 0.042(4) 0.053(5) 0.036(4) -0.006(3) 0.001(3) 0.003(3)
C93 0.073(6) 0.079(6) 0.053(6) -0.001(4) 0.029(5) -0.022(5)
C94 0.112(10) 0.103(11) 0.079(10) -0.020(8) 0.052(9) -0.046(8)
C1 0.050(2) 0.049(2) 0.042(2) 0.0070(16) -0.0119(16) -0.0115(17)
Cl1 0.0482(7) 0.1623(14) 0.0843(9) -0.0194(9) -0.0043(6) 0.0043(7)
Cl2 0.0718(7) 0.0692(7) 0.0496(6) -0.0101(5) -0.0128(5) -0.0050(5)
C2 0.0412(19) 0.047(2) 0.056(2) -0.0031(17) -0.0116(17) -0.0086(16)
Cl3 0.0507(6) 0.1022(9) 0.0800(8) 0.0241(7) -0.0223(6) -0.0330(6)
Cl4 0.0774(7) 0.0505(6) 0.0611(7) 0.0064(5) -0.0061(5) 0.0012(5)
O90B 0.032(4) 0.047(6) 0.021(3) -0.008(2) -0.001(2) 0.004(3)
C91B 0.056(4) 0.060(5) 0.038(4) 0.000(3) 0.013(3) -0.004(3)
C92B 0.086(7) 0.069(6) 0.048(4) -0.007(4) 0.020(4) -0.011(5)
C93B 0.119(9) 0.113(8) 0.052(5) -0.020(5) 0.028(6) -0.048(7)
C94B 0.175(17) 0.196(19) 0.060(7) -0.057(8) 0.054(7) -0.081(15)

loop_
_atom_type_symbol
_atom_type_description
_atom_type_scat_dispersion_real
_atom_type_scat_dispersion_imag
_atom_type_scat_source
C C 0.0033 0.0016 'International Tables Vol C Tables 4.2.6.8 and 6.1.1.4'
H H 0.0000 0.0000 'International Tables Vol C Tables 4.2.6.8 and 6.1.1.4'
O O 0.0106 0.0060 'International Tables Vol C Tables 4.2.6.8 and 6.1.1.4'
Cl Cl 0.1484 0.1585 'International Tables Vol C Tables 4.2.6.8 and 6.1.1.4'

loop_
_geom_angle_atom_site_label_1
_geom_angle_atom_site_label_2
_geom_angle_atom_site_label_3
_geom_angle
C12 C11 C20 118.9(2)
C12 C11 C40 121.3(2)
C20 C11 C40 119.8(2)
C11 C12 C13 122.7(2)
C11 C12 H12 118.6
C13 C12 H12 118.6
C12 C13 C18 118.3(2)
C12 C13 C14 122.7(2)
C18 C13 C14 119.0(2)
C15 C14 C13 120.8(3)
C15 C14 H14 119.6
C13 C14 H14 119.6
C14 C15 O40 125.3(2)
C14 C15 C16 120.2(2)
O40 C15 C16 114.5(2)
C17 C16 O50 125.3(3)
C17 C16 C15 120.1(2)
O50 C16 C15 114.6(2)
C16 C17 C18 120.6(3)
C16 C17 H17 119.7
C18 C17 H17 119.7
C19 C18 C13 118.6(2)
C19 C18 C17 122.1(2)
C13 C18 C17 119.2(2)
C20 C19 C18 123.1(3)
C20 C19 H19 118.4
C18 C19 H19 118.4
C19 C20 C11 118.3(2)
C19 C20 C21 121.6(2)
C11 C20 C21 120.1(2)
C22 C21 C30 118.3(2)
C22 C21 C20 121.4(2)
C30 C21 C20 120.2(2)
C21 C22 C23 123.2(2)
C21 C22 H22 118.4
C23 C22 H22 118.4
C22 C23 C28 118.3(2)
C22 C23 C24 122.4(2)
C28 C23 C24 119.3(2)
C25 C24 C23 120.8(2)
C25 C24 H24 119.6
C23 C24 H24 119.6
C24 C25 O60 126.3(2)
C24 C25 C26 120.0(2)
O60 C25 C26 113.6(2)
C27 C26 O70 126.1(2)
C27 C26 C25 120.1(2)
O70 C26 C25 113.8(2)
C26 C27 C28 120.8(2)
C26 C27 H27 119.6
C28 C27 H27 119.6
C29 C28 C23 118.5(2)
C29 C28 C27 122.6(2)
C23 C28 C27 118.9(2)
C30 C29 C28 122.9(2)
C30 C29 H29 118.5
C28 C29 H29 118.5
C29 C30 C21 118.7(2)
C29 C30 C31 121.6(2)
C21 C30 C31 119.7(2)
C32 C31 C40 118.6(2)
C32 C31 C30 121.5(2)
C40 C31 C30 119.8(2)
C31 C32 C33 123.0(3)
C31 C32 H32 118.5
C33 C32 H32 118.5
C32 C33 C38 118.2(2)
C32 C33 C34 122.2(2)
C38 C33 C34 119.6(2)
C35 C34 C33 120.4(3)
C35 C34 H34 119.8
C33 C34 H34 119.8
C34 C35 O80 125.7(2)
C34 C35 C36 120.3(2)
O80 C35 C36 114.0(2)
C37 C36 O90 125.6(7)
C37 C36 O90B 119.8(7)
C37 C36 C35 119.8(2)
O90 C36 C35 114.3(7)
O90B C36 C35 120.0(7)
C36 C37 C38 121.1(3)
C36 C37 H37 119.5
C38 C37 H37 119.5
C39 C38 C33 118.9(2)
C39 C38 C37 122.3(2)
C33 C38 C37 118.8(2)
C40 C39 C38 122.8(2)
C40 C39 H39 118.6
C38 C39 H39 118.6
C39 C40 C31 118.4(2)
C39 C40 C11 121.5(2)
C31 C40 C11 120.2(2)
C15 O40 C41 117.0(2)
O40 C41 C42 107.8(2)
O40 C41 H41A 110.1
C42 C41 H41A 110.1
O40 C41 H41B 110.1
C42 C41 H41B 110.1
H41A C41 H41B 108.5
C43 C42 C41 113.5(3)
C43 C42 H42A 108.9
C41 C42 H42A 108.9
C43 C42 H42B 108.9
C41 C42 H42B 108.9
H42A C42 H42B 107.7
C42 C43 C44 113.5(3)
C42 C43 H43A 108.9
C44 C43 H43A 108.9
C42 C43 H43B 108.9
C44 C43 H43B 108.9
H43A C43 H43B 107.7
C43 C44 H44A 109.5
C43 C44 H44B 109.5
H44A C44 H44B 109.5
C43 C44 H44C 109.5
H44A C44 H44C 109.5
H44B C44 H44C 109.5
C16 O50 C51 116.4(2)
O50 C51 C52 107.9(2)
O50 C51 H51A 110.1
C52 C51 H51A 110.1
O50 C51 H51B 110.1
C52 C51 H51B 110.1
H51A C51 H51B 108.4
C51 C52 C53 112.2(2)
C51 C52 H52A 109.2
C53 C52 H52A 109.2
C51 C52 H52B 109.2
C53 C52 H52B 109.2
H52A C52 H52B 107.9
C52 C53 C54 112.2(3)
C52 C53 H53A 109.2
C54 C53 H53A 109.2
C52 C53 H53B 109.2
C54 C53 H53B 109.2
H53A C53 H53B 107.9
C53 C54 H54A 109.5
C53 C54 H54B 109.5
H54A C54 H54B 109.5
C53 C54 H54C 109.5
H54A C54 H54C 109.5
H54B C54 H54C 109.5
C25 O60 C61 117.0(2)
O60 C61 C62 107.9(2)
O60 C61 H61A 110.1
C62 C61 H61A 110.1
O60 C61 H61B 110.1
C62 C61 H61B 110.1
H61A C61 H61B 108.4
C63 C62 C61 115.7(3)
C63 C62 H62A 108.4
C61 C62 H62A 108.4
C63 C62 H62B 108.4
C61 C62 H62B 108.4
H62A C62 H62B 107.4
C62 C63 C64 111.6(3)
C62 C63 H63A 109.3
C64 C63 H63A 109.3
C62 C63 H63B 109.3
C64 C63 H63B 109.3
H63A C63 H63B 108.0
C63 C64 H64A 109.5
C63 C64 H64B 109.5
H64A C64 H64B 109.5
C63 C64 H64C 109.5
H64A C64 H64C 109.5
H64B C64 H64C 109.5
C26 O70 C71 118.0(2)
O70 C71 C72 106.7(2)
O70 C71 H71A 110.4
C72 C71 H71A 110.4
O70 C71 H71B 110.4
C72 C71 H71B 110.4
H71A C71 H71B 108.6
C71 C72 C73 114.0(3)
C71 C72 H72A 108.7
C73 C72 H72A 108.7
C71 C72 H72B 108.7
C73 C72 H72B 108.7
H72A C72 H72B 107.6
C74 C73 C72 111.6(3)
C74 C73 H73A 109.3
C72 C73 H73A 109.3
C74 C73 H73B 109.3
C72 C73 H73B 109.3
H73A C73 H73B 108.0
C73 C74 H74A 109.5
C73 C74 H74B 109.5
H74A C74 H74B 109.5
C73 C74 H74C 109.5
H74A C74 H74C 109.5
H74B C74 H74C 109.5
C35 O80 C81 117.1(2)
O80 C81 C82 107.6(2)
O80 C81 H81A 110.2
C82 C81 H81A 110.2
O80 C81 H81B 110.2
C82 C81 H81B 110.2
H81A C81 H81B 108.5
C81 C82 C83 111.9(2)
C81 C82 H82A 109.2
C83 C82 H82A 109.2
C81 C82 H82B 109.2
C83 C82 H82B 109.2
H82A C82 H82B 107.9
C82 C83 C84 111.8(3)
C82 C83 H83A 109.3
C84 C83 H83A 109.3
C82 C83 H83B 109.3
C84 C83 H83B 109.3
H83A C83 H83B 107.9
C83 C84 H84A 109.5
C83 C84 H84B 109.5
H84A C84 H84B 109.5
C83 C84 H84C 109.5
H84A C84 H84C 109.5
H84B C84 H84C 109.5
C36 O90 C91 117.8(11)
O90 C91 C92 109.9(7)
O90 C91 H91A 109.7
C92 C91 H91A 109.7
O90 C91 H91B 109.7
C92 C91 H91B 109.7
H91A C91 H91B 108.2
C93 C92 C91 111.9(7)
C93 C92 H92A 109.2
C91 C92 H92A 109.2
C93 C92 H92B 109.2
C91 C92 H92B 109.2
H92A C92 H92B 107.9
C92 C93 C94 113.3(9)
C92 C93 H93A 108.9
C94 C93 H93A 108.9
C92 C93 H93B 108.9
C94 C93 H93B 108.9
H93A C93 H93B 107.7
C93 C94 H94A 109.5
C93 C94 H94B 109.5
H94A C94 H94B 109.5
C93 C94 H94C 109.5
H94A C94 H94C 109.5
H94B C94 H94C 109.5
Cl1 C1 Cl2 111.8(2)
Cl1 C1 H1A 109.2
Cl2 C1 H1A 109.2
Cl1 C1 H1B 109.2
Cl2 C1 H1B 109.2
H1A C1 H1B 107.9
Cl3 C2 Cl4 111.59(19)
Cl3 C2 H2A 109.3
Cl4 C2 H2A 109.3
Cl3 C2 H2B 109.3
Cl4 C2 H2B 109.3
H2A C2 H2B 108.0
C36 O90B C91B 111.6(11)
O90B C91B C92B 106.4(8)
O90B C91B H91C 110.5
C92B C91B H91C 110.5
O90B C91B H91D 110.5
C92B C91B H91D 110.5
H91C C91B H91D 108.6
C93B C92B C91B 115.6(9)
C93B C92B H92C 108.4
C91B C92B H92C 108.4
C93B C92B H92D 108.4
C91B C92B H92D 108.4
H92C C92B H92D 107.4
C92B C93B C94B 110.3(11)
C92B C93B H93C 109.6
C94B C93B H93C 109.6
C92B C93B H93D 109.6
C94B C93B H93D 109.6
H93C C93B H93D 108.1
C93B C94B H94D 109.5
C93B C94B H94E 109.5
H94D C94B H94E 109.5
C93B C94B H94F 109.5
H94D C94B H94F 109.5
H94E C94B H94F 109.5

loop_
_geom_bond_atom_site_label_1
_geom_bond_atom_site_label_2
_geom_bond_distance
C11 C12 1.385(4)
C11 C20 1.424(4)
C11 C40 1.479(3)
C12 C13 1.407(3)
C12 H12 0.9500
C13 C18 1.417(4)
C13 C14 1.424(4)
C14 C15 1.358(3)
C14 H14 0.9500
C15 O40 1.367(3)
C15 C16 1.437(4)
C16 C17 1.361(4)
C16 O50 1.364(3)
C17 C18 1.425(4)
C17 H17 0.9500
C18 C19 1.397(4)
C19 C20 1.390(3)
C19 H19 0.9500
C20 C21 1.476(4)
C21 C22 1.385(4)
C21 C30 1.426(3)
C22 C23 1.400(4)
C22 H22 0.9500
C23 C28 1.417(3)
C23 C24 1.425(4)
C24 C25 1.359(4)
C24 H24 0.9500
C25 O60 1.362(3)
C25 C26 1.444(4)
C26 C27 1.360(4)
C26 O70 1.360(3)
C27 C28 1.430(4)
C27 H27 0.9500
C28 C29 1.401(4)
C29 C30 1.384(4)
C29 H29 0.9500
C30 C31 1.484(4)
C31 C32 1.385(3)
C31 C40 1.428(4)
C32 C33 1.403(4)
C32 H32 0.9500
C33 C38 1.411(4)
C33 C34 1.421(3)
C34 C35 1.362(4)
C34 H34 0.9500
C35 O80 1.364(3)
C35 C36 1.437(4)
C36 C37 1.360(4)
C36 O90 1.369(10)
C36 O90B 1.374(12)
C37 C38 1.423(4)
C37 H37 0.9500
C38 C39 1.400(3)
C39 C40 1.387(4)
C39 H39 0.9500
O40 C41 1.433(3)
C41 C42 1.514(4)
C41 H41A 0.9900
C41 H41B 0.9900
C42 C43 1.514(4)
C42 H42A 0.9900
C42 H42B 0.9900
C43 C44 1.519(4)
C43 H43A 0.9900
C43 H43B 0.9900
C44 H44A 0.9800
C44 H44B 0.9800
C44 H44C 0.9800
O50 C51 1.434(3)
C51 C52 1.512(4)
C51 H51A 0.9900
C51 H51B 0.9900
C52 C53 1.512(4)
C52 H52A 0.9900
C52 H52B 0.9900
C53 C54 1.529(4)
C53 H53A 0.9900
C53 H53B 0.9900
C54 H54A 0.9800
C54 H54B 0.9800
C54 H54C 0.9800
O60 C61 1.434(3)
C61 C62 1.509(4)
C61 H61A 0.9900
C61 H61B 0.9900
C62 C63 1.507(4)
C62 H62A 0.9900
C62 H62B 0.9900
C63 C64 1.527(4)
C63 H63A 0.9900
C63 H63B 0.9900
C64 H64A 0.9800
C64 H64B 0.9800
C64 H64C 0.9800
O70 C71 1.435(3)
C71 C72 1.507(4)
C71 H71A 0.9900
C71 H71B 0.9900
C72 C73 1.516(4)
C72 H72A 0.9900
C72 H72B 0.9900
C73 C74 1.515(4)
C73 H73A 0.9900
C73 H73B 0.9900
C74 H74A 0.9800
C74 H74B 0.9800
C74 H74C 0.9800
O80 C81 1.431(3)
C81 C82 1.508(4)
C81 H81A 0.9900
C81 H81B 0.9900
C82 C83 1.514(4)
C82 H82A 0.9900
C82 H82B 0.9900
C83 C84 1.523(4)
C83 H83A 0.9900
C83 H83B 0.9900
C84 H84A 0.9800
C84 H84B 0.9800
C84 H84C 0.9800
O90 C91 1.421(12)
C91 C92 1.511(8)
C91 H91A 0.9900
C91 H91B 0.9900
C92 C93 1.482(10)
C92 H92A 0.9900
C92 H92B 0.9900
C93 C94 1.543(11)
C93 H93A 0.9900
C93 H93B 0.9900
C94 H94A 0.9800
C94 H94B 0.9800
C94 H94C 0.9800
C1 Cl1 1.746(3)
C1 Cl2 1.751(3)
C1 H1A 0.9900
C1 H1B 0.9900
C2 Cl3 1.739(3)
C2 Cl4 1.766(4)
C2 H2A 0.9900
C2 H2B 0.9900
O90B C91B 1.431(12)
C91B C92B 1.514(9)
C91B H91C 0.9900
C91B H91D 0.9900
C92B C93B 1.466(10)
C92B H92C 0.9900
C92B H92D 0.9900
C93B C94B 1.539(11)
C93B H93C 0.9900
C93B H93D 0.9900
C94B H94D 0.9800
C94B H94E 0.9800
C94B H94F 0.9800

loop_
_geom_torsion_atom_site_label_1
_geom_torsion_atom_site_label_2
_geom_torsion_atom_site_label_3
_geom_torsion_atom_site_label_4
_geom_torsion
C20 C11 C12 C13 0.5(4)
C40 C11 C12 C13 -179.5(3)
C11 C12 C13 C18 -1.3(4)
C11 C12 C13 C14 178.9(3)
C12 C13 C14 C15 -179.6(3)
C18 C13 C14 C15 0.6(4)
C13 C14 C15 O40 -179.3(3)
C13 C14 C15 C16 0.7(4)
C14 C15 C16 C17 -1.3(4)
O40 C15 C16 C17 178.8(3)
C14 C15 C16 O50 178.0(3)
O40 C15 C16 O50 -2.0(4)
O50 C16 C17 C18 -178.7(3)
C15 C16 C17 C18 0.5(4)
C12 C13 C18 C19 0.4(4)
C14 C13 C18 C19 -179.7(3)
C12 C13 C18 C17 178.9(3)
C14 C13 C18 C17 -1.3(4)
C16 C17 C18 C19 179.1(3)
C16 C17 C18 C13 0.8(4)
C13 C18 C19 C20 1.2(4)
C17 C18 C19 C20 -177.2(3)
C18 C19 C20 C11 -1.9(4)
C18 C19 C20 C21 175.9(3)
C12 C11 C20 C19 1.1(4)
C40 C11 C20 C19 -178.9(3)
C12 C11 C20 C21 -176.8(2)
C40 C11 C20 C21 3.2(4)
C19 C20 C21 C22 -2.3(4)
C11 C20 C21 C22 175.5(3)
C19 C20 C21 C30 179.6(3)
C11 C20 C21 C30 -2.5(4)
C30 C21 C22 C23 -0.1(4)
C20 C21 C22 C23 -178.2(3)
C21 C22 C23 C28 -0.5(4)
C21 C22 C23 C24 178.5(3)
C22 C23 C24 C25 -179.5(3)
C28 C23 C24 C25 -0.5(4)
C23 C24 C25 O60 -179.9(3)
C23 C24 C25 C26 0.0(4)
C24 C25 C26 C27 0.1(4)
O60 C25 C26 C27 -179.9(3)
C24 C25 C26 O70 179.9(3)
O60 C25 C26 O70 -0.2(4)
O70 C26 C27 C28 -179.4(3)
C25 C26 C27 C28 0.3(4)
C22 C23 C28 C29 0.6(4)
C24 C23 C28 C29 -178.5(3)
C22 C23 C28 C27 179.9(3)
C24 C23 C28 C27 0.9(4)
C26 C27 C28 C29 178.5(3)
C26 C27 C28 C23 -0.7(4)
C23 C28 C29 C30 -0.1(4)
C27 C28 C29 C30 -179.4(3)
C28 C29 C30 C21 -0.5(4)
C28 C29 C30 C31 178.6(3)
C22 C21 C30 C29 0.6(4)
C20 C21 C30 C29 178.7(2)
C22 C21 C30 C31 -178.5(2)
C20 C21 C30 C31 -0.4(4)
C29 C30 C31 C32 1.5(4)
C21 C30 C31 C32 -179.4(3)
C29 C30 C31 C40 -176.4(3)
C21 C30 C31 C40 2.7(4)
C40 C31 C32 C33 0.5(4)
C30 C31 C32 C33 -177.4(3)
C31 C32 C33 C38 -0.6(4)
C31 C32 C33 C34 179.2(3)
C32 C33 C34 C35 -178.4(3)
C38 C33 C34 C35 1.4(4)
C33 C34 C35 O80 -179.7(3)
C33 C34 C35 C36 0.0(4)
C34 C35 C36 C37 -1.5(4)
O80 C35 C36 C37 178.2(3)
C34 C35 C36 O90 172.5(9)
O80 C35 C36 O90 -7.8(9)
C34 C35 C36 O90B -174.1(8)
O80 C35 C36 O90B 5.7(9)
O90 C36 C37 C38 -171.6(9)
O90B C36 C37 C38 174.2(8)
C35 C36 C37 C38 1.6(4)
C32 C33 C38 C39 0.2(4)
C34 C33 C38 C39 -179.6(3)
C32 C33 C38 C37 178.5(3)
C34 C33 C38 C37 -1.3(4)
C36 C37 C38 C39 178.0(3)
C36 C37 C38 C33 -0.2(4)
C33 C38 C39 C40 0.2(4)
C37 C38 C39 C40 -178.0(3)
C38 C39 C40 C31 -0.3(4)
C38 C39 C40 C11 179.6(3)
C32 C31 C40 C39 -0.1(4)
C30 C31 C40 C39 177.9(3)
C32 C31 C40 C11 180.0(3)
C30 C31 C40 C11 -2.1(4)
C12 C11 C40 C39 -0.8(4)
C20 C11 C40 C39 179.2(3)
C12 C11 C40 C31 179.1(3)
C20 C11 C40 C31 -0.9(4)
C14 C15 O40 C41 0.9(4)
C16 C15 O40 C41 -179.1(3)
C15 O40 C41 C42 173.9(2)
O40 C41 C42 C43 -62.5(3)
C41 C42 C43 C44 179.1(3)
C17 C16 O50 C51 -0.9(4)
C15 C16 O50 C51 179.8(2)
C16 O50 C51 C52 -178.0(2)
O50 C51 C52 C53 179.6(2)
C51 C52 C53 C54 -178.7(3)
C24 C25 O60 C61 -0.6(4)
C26 C25 O60 C61 179.4(2)
C25 O60 C61 C62 -179.5(2)
O60 C61 C62 C63 -61.8(4)
C61 C62 C63 C64 -172.3(3)
C27 C26 O70 C71 -5.8(4)
C25 C26 O70 C71 174.5(3)
C26 O70 C71 C72 -177.0(2)
O70 C71 C72 C73 61.6(3)
C71 C72 C73 C74 177.5(3)
C34 C35 O80 C81 2.0(4)
C36 C35 O80 C81 -177.7(2)
C35 O80 C81 C82 176.5(2)
O80 C81 C82 C83 178.7(2)
C81 C82 C83 C84 -179.1(3)
C37 C36 O90 C91 -7.4(19)
C35 C36 O90 C91 179.1(10)
C36 O90 C91 C92 179.6(11)
O90 C91 C92 C93 -71.9(12)
C91 C92 C93 C94 -171.8(13)
C37 C36 O90B C91B 110.5(9)
C35 C36 O90B C91B -76.9(13)
C36 O90B C91B C92B -166.8(10)
O90B C91B C92B C93B -179.2(11)
C91B C92B C93B C94B 178.3(15)
